data_4083639
loop_
_publ_author_name
'Sun, Wen-Hua'
'Hao, Peng'
'Zhang, Shu'
'Shi, Qisong'
'Zuo, Weiwei'
'Tang, Xiubo'
'Lu, Xiaoming'

_publ_section_title
;
 Iron(II) and Cobalt(II) 2-(Benzimidazolyl)-6-(1-(arylimino)ethyl)pyridyl
 Complexes as Catalysts for Ethylene Oligomerization and Polymerization
;
_journal_issue 10
_journal_name_full Organometallics
_journal_page_first 2720
_journal_paper_doi 10.1021/om0700819
_journal_volume 26
_journal_year 2007
_chemical_formula_sum 'C21 H16 Cl2 N4 O0'
_chemical_formula_weight 395.28
_chemical_name_systematic
;
(E)-2,6-dichloro-N-(1-(6-(1-methyl-1H-benzo[d]imidazol-2-yl)
pyridin-2-yl)ethylidene)benzenamine
;
_space_group_IT_number 60
_symmetry_cell_setting orthorhombic
_symmetry_space_group_name_Hall '-P 2n 2ab'
_symmetry_space_group_name_H-M 'P b c n'
_atom_sites_solution_hydrogens geom
_atom_sites_solution_primary direct
_atom_sites_solution_secondary difmap
_audit_creation_method SHELXL-97
_cell_angle_alpha 90.00
_cell_angle_beta 90.00
_cell_angle_gamma 90.00
_cell_formula_units_Z 8
_cell_length_a 17.9085(5)
_cell_length_b 8.3223(2)
_cell_length_c 25.3872(7)
_cell_measurement_reflns_used 658
_cell_measurement_temperature 293(2)
_cell_measurement_theta_max 28.32
_cell_measurement_theta_min 1.97
_cell_volume 3783.71(17)
_computing_cell_refinement 'Siemens SMART & SAINT'
_computing_data_collection 'Siemens SMART'
_computing_data_reduction 'Siemens XPREP'
_computing_molecular_graphics 'Bruker SHELXTL'
_computing_publication_material 'Bruker SHELXTL'
_computing_structure_refinement 'Siemens SHELXTL'
_computing_structure_solution 'Siemens SHELXTL'
_diffrn_ambient_temperature 293(2)
_diffrn_measured_fraction_theta_full 0.997
_diffrn_measured_fraction_theta_max 0.997
_diffrn_measurement_device_type 'Bruker P4'
_diffrn_measurement_method '\w scans'
_diffrn_radiation_monochromator graphite
_diffrn_radiation_source 'fine-focus sealed tube'
_diffrn_radiation_type MoK\a
_diffrn_radiation_wavelength 0.71073
_diffrn_reflns_av_R_equivalents 0.0443
_diffrn_reflns_av_sigmaI/netI 0.0435
_diffrn_reflns_limit_h_max 23
_diffrn_reflns_limit_h_min -20
_diffrn_reflns_limit_k_max 11
_diffrn_reflns_limit_k_min -10
_diffrn_reflns_limit_l_max 33
_diffrn_reflns_limit_l_min -30
_diffrn_reflns_number 20694
_diffrn_reflns_theta_full 28.32
_diffrn_reflns_theta_max 28.32
_diffrn_reflns_theta_min 1.97
_diffrn_standards_decay_% none
_diffrn_standards_interval_count none
_diffrn_standards_interval_time none
_diffrn_standards_number none
_exptl_absorpt_coefficient_mu 0.356
_exptl_absorpt_correction_T_max 0.7636
_exptl_absorpt_correction_T_min 0.7282
_exptl_absorpt_correction_type empirical
_exptl_absorpt_process_details 'SADABS (Sheldrick, 1996)'
_exptl_crystal_colour yellow
_exptl_crystal_density_diffrn 1.388
_exptl_crystal_density_method 'not measured'
_exptl_crystal_description block
_exptl_crystal_F_000 1632
_exptl_crystal_size_max 0.95
_exptl_crystal_size_mid 0.80
_exptl_crystal_size_min 0.85
_refine_diff_density_max 0.301
_refine_diff_density_min -0.342
_refine_diff_density_rms 0.047
_refine_ls_extinction_method none
_refine_ls_goodness_of_fit_ref 0.994
_refine_ls_hydrogen_treatment constr
_refine_ls_matrix_type full
_refine_ls_number_parameters 244
_refine_ls_number_reflns 4702
_refine_ls_number_restraints 0
_refine_ls_restrained_S_all 0.994
_refine_ls_R_factor_gt 0.0447
_refine_ls_shift/su_max 0.000
_refine_ls_shift/su_mean 0.000
_refine_ls_structure_factor_coef Fsqd
_refine_ls_weighting_details 'calc w=1/[\s^2^(Fo^2^)+(0.0692P)^2^+0.0000P] where P=(Fo^2^+2Fc^2^)/3'
_refine_ls_weighting_scheme calc
_refine_ls_wR_factor_gt 0.1215
_refine_ls_wR_factor_ref 0.1370
_reflns_number_gt 2353
_reflns_number_total 4702
_reflns_threshold_expression >2sigma(I)
_cod_data_source_file om0700819si20070128_084704.cif
_cod_data_source_block 10
_cod_depositor_comments
;
The following automatic conversions were performed:

'_symmetry_cell_setting' value 'Orthorhombic' changed to
'orthorhombic' according to
/usr/data/users/saulius/automatic-downloads/retrospective/ACS/lib/dictionaries/cif_core.dic
dictionary named 'cif_core.dic' version 2.4.2 from 2011-04-26.

Automatic conversion script
Id: cif_fix_values 2281 2013-09-26 08:29:07Z andrius 
;
_cod_original_sg_symbol_H-M Pbcn
_cod_database_code 4083639
_refine_ls_r_factor_ref 0.0961

loop_
_symmetry_equiv_pos_as_xyz
'x, y, z'
'-x+1/2, -y+1/2, z+1/2'
'-x, y, -z+1/2'
'x+1/2, -y+1/2, -z'
'-x, -y, -z'
'x-1/2, y-1/2, -z-1/2'
'x, -y, z-1/2'
'-x-1/2, y-1/2, z'

loop_
_atom_site_label
_atom_site_type_symbol
_atom_site_fract_x
_atom_site_fract_y
_atom_site_fract_z
_atom_site_U_iso_or_equiv
_atom_site_adp_type
_atom_site_occupancy
_atom_site_symmetry_multiplicity
_atom_site_calc_flag
_atom_site_refinement_flags
Cl1 Cl 0.16895(4) -0.00611(8) 0.13660(2) 0.0756(2) Uani 1 1 d .
Cl2 Cl 0.07372(4) 0.56951(9) 0.20760(3) 0.0849(3) Uani 1 1 d .
N2 N 0.20056(9) 0.05195(19) 0.32829(6) 0.0446(4) Uani 1 1 d .
N4 N 0.32420(9) -0.0644(2) 0.39260(6) 0.0465(4) Uani 1 1 d .
N3 N 0.10900(9) 0.2190(2) 0.21777(6) 0.0553(5) Uani 1 1 d .
N1 N 0.23976(9) -0.1928(2) 0.44322(6) 0.0482(4) Uani 1 1 d .
C1 C 0.31079(11) -0.2286(2) 0.46106(7) 0.0464(5) Uani 1 1 d .
C12 C 0.14206(11) 0.1067(2) 0.30010(7) 0.0455(5) Uani 1 1 d .
C7 C 0.24988(11) -0.0954(2) 0.40288(7) 0.0437(5) Uani 1 1 d .
C8 C 0.18626(11) -0.0303(2) 0.37258(7) 0.0448(5) Uani 1 1 d .
C6 C 0.36415(11) -0.1480(3) 0.43052(7) 0.0476(5) Uani 1 1 d .
C2 C 0.33387(12) -0.3274(3) 0.50237(8) 0.0557(5) Uani 1 1 d .
H2B H 0.2993 -0.3824 0.5229 0.067 Uiso 1 1 calc R
C9 C 0.11378(12) -0.0586(3) 0.39033(8) 0.0535(5) Uani 1 1 d .
H9A H 0.1054 -0.1156 0.4213 0.064 Uiso 1 1 calc R
C15 C 0.12408(10) 0.2883(3) 0.16820(7) 0.0510(5) Uani 1 1 d .
C13 C 0.16187(11) 0.1904(2) 0.25019(8) 0.0473(5) Uani 1 1 d .
C5 C 0.44030(12) -0.1602(3) 0.44021(8) 0.0599(6) Uani 1 1 d .
H5A H 0.4752 -0.1055 0.4199 0.072 Uiso 1 1 calc R
C20 C 0.10801(11) 0.4487(3) 0.15753(9) 0.0583(6) Uani 1 1 d .
C10 C 0.05535(12) -0.0011(3) 0.36130(8) 0.0606(6) Uani 1 1 d .
H10A H 0.0065 -0.0187 0.3724 0.073 Uiso 1 1 calc R
C16 C 0.14930(12) 0.1950(3) 0.12593(8) 0.0570(6) Uani 1 1 d .
C11 C 0.06893(11) 0.0835(3) 0.31538(8) 0.0552(6) Uani 1 1 d .
H11A H 0.0297 0.1236 0.2953 0.066 Uiso 1 1 calc R
C21 C 0.35992(13) 0.0315(3) 0.35201(9) 0.0638(6) Uani 1 1 d .
H21A H 0.3224 0.0804 0.3302 0.096 Uiso 1 1 calc R
H21B H 0.3912 -0.0361 0.3308 0.096 Uiso 1 1 calc R
H21C H 0.3898 0.1137 0.3682 0.096 Uiso 1 1 calc R
C14 C 0.24164(12) 0.2335(3) 0.24110(9) 0.0616(6) Uani 1 1 d .
H14A H 0.2464 0.2868 0.2078 0.092 Uiso 1 1 calc R
H14B H 0.2714 0.1376 0.2410 0.092 Uiso 1 1 calc R
H14C H 0.2584 0.3037 0.2687 0.092 Uiso 1 1 calc R
C3 C 0.40913(12) -0.3410(3) 0.51186(8) 0.0618(6) Uani 1 1 d .
H3B H 0.4256 -0.4072 0.5390 0.074 Uiso 1 1 calc R
C4 C 0.46140(13) -0.2574(3) 0.48151(9) 0.0666(7) Uani 1 1 d .
H4A H 0.5119 -0.2677 0.4894 0.080 Uiso 1 1 calc R
C18 C 0.14313(14) 0.4178(4) 0.06765(10) 0.0741(8) Uani 1 1 d .
H18A H 0.1497 0.4616 0.0343 0.089 Uiso 1 1 calc R
C17 C 0.15880(13) 0.2590(4) 0.07592(8) 0.0677(7) Uani 1 1 d .
H17A H 0.1756 0.1947 0.0484 0.081 Uiso 1 1 calc R
C19 C 0.11792(13) 0.5134(3) 0.10785(10) 0.0697(7) Uani 1 1 d .
H19A H 0.1075 0.6213 0.1017 0.084 Uiso 1 1 calc R

loop_
_atom_site_aniso_label
_atom_site_aniso_U_11
_atom_site_aniso_U_22
_atom_site_aniso_U_33
_atom_site_aniso_U_23
_atom_site_aniso_U_13
_atom_site_aniso_U_12
Cl1 0.0897(5) 0.0806(5) 0.0565(4) -0.0004(3) -0.0065(3) 0.0055(4)
Cl2 0.0769(5) 0.0980(5) 0.0799(5) -0.0032(4) 0.0005(3) 0.0142(4)
N2 0.0469(9) 0.0525(10) 0.0345(9) -0.0010(8) 0.0003(7) 0.0003(8)
N4 0.0487(10) 0.0507(10) 0.0403(9) 0.0032(8) 0.0018(7) -0.0011(8)
N3 0.0452(10) 0.0800(13) 0.0408(9) 0.0110(9) -0.0018(8) -0.0025(9)
N1 0.0503(10) 0.0557(10) 0.0385(9) 0.0032(8) 0.0027(7) 0.0037(8)
C1 0.0497(12) 0.0542(12) 0.0352(10) -0.0002(10) 0.0019(9) 0.0061(10)
C12 0.0465(12) 0.0546(13) 0.0355(10) -0.0010(9) -0.0037(8) 0.0033(9)
C7 0.0474(12) 0.0480(12) 0.0357(10) -0.0031(9) -0.0004(9) 0.0015(9)
C8 0.0479(12) 0.0508(13) 0.0357(11) -0.0041(9) 0.0019(9) 0.0005(9)
C6 0.0500(12) 0.0532(12) 0.0394(11) -0.0039(10) -0.0045(9) 0.0037(10)
C2 0.0621(13) 0.0636(14) 0.0414(11) 0.0043(11) 0.0029(10) 0.0080(11)
C9 0.0544(13) 0.0636(14) 0.0427(12) 0.0060(11) 0.0048(10) 0.0003(11)
C15 0.0377(11) 0.0755(15) 0.0398(11) 0.0119(11) -0.0065(8) -0.0056(10)
C13 0.0478(11) 0.0548(13) 0.0392(10) -0.0006(10) -0.0014(9) 0.0001(10)
C5 0.0500(13) 0.0774(16) 0.0525(13) 0.0025(12) -0.0002(10) -0.0020(11)
C20 0.0445(12) 0.0774(17) 0.0530(13) 0.0072(13) -0.0055(10) -0.0020(11)
C10 0.0424(12) 0.0899(17) 0.0494(13) 0.0095(12) 0.0052(10) 0.0005(11)
C16 0.0502(13) 0.0760(16) 0.0449(12) 0.0088(11) -0.0057(9) -0.0038(11)
C11 0.0419(11) 0.0784(16) 0.0454(12) 0.0057(11) -0.0019(9) 0.0048(11)
C21 0.0576(14) 0.0723(16) 0.0617(14) 0.0203(13) 0.0029(11) -0.0037(11)
C14 0.0522(13) 0.0797(17) 0.0529(13) 0.0146(12) -0.0066(10) -0.0107(11)
C3 0.0652(15) 0.0762(16) 0.0439(12) 0.0037(12) -0.0034(11) 0.0169(13)
C4 0.0533(13) 0.0912(19) 0.0554(13) 0.0030(13) -0.0077(11) 0.0099(13)
C18 0.0665(16) 0.110(2) 0.0459(14) 0.0278(16) -0.0040(11) -0.0136(15)
C17 0.0601(14) 0.100(2) 0.0433(13) 0.0083(14) -0.0015(10) -0.0096(14)
C19 0.0571(14) 0.0860(19) 0.0661(17) 0.0248(15) -0.0091(12) -0.0062(13)

loop_
_atom_type_symbol
_atom_type_description
_atom_type_scat_dispersion_real
_atom_type_scat_dispersion_imag
_atom_type_scat_source
C C 0.0033 0.0016 'International Tables Vol C Tables 4.2.6.8 and 6.1.1.4'
H H 0.0000 0.0000 'International Tables Vol C Tables 4.2.6.8 and 6.1.1.4'
N N 0.0061 0.0033 'International Tables Vol C Tables 4.2.6.8 and 6.1.1.4'
O O 0.0106 0.0060 'International Tables Vol C Tables 4.2.6.8 and 6.1.1.4'
Cl Cl 0.1484 0.1585 'International Tables Vol C Tables 4.2.6.8 and 6.1.1.4'

loop_
_geom_angle_atom_site_label_1
_geom_angle_atom_site_label_2
_geom_angle_atom_site_label_3
_geom_angle
C8 N2 C12 117.99(17)
C7 N4 C6 105.82(16)
C7 N4 C21 131.41(17)
C6 N4 C21 122.77(17)
C13 N3 C15 120.61(17)
C7 N1 C1 105.10(15)
N1 C1 C2 130.22(19)
N1 C1 C6 110.06(17)
C2 C1 C6 119.72(18)
N2 C12 C11 122.75(18)
N2 C12 C13 115.15(17)
C11 C12 C13 122.08(17)
N1 C7 N4 113.20(16)
N1 C7 C8 121.59(17)
N4 C7 C8 125.21(18)
N2 C8 C9 122.36(18)
N2 C8 C7 118.45(17)
C9 C8 C7 119.19(18)
N4 C6 C5 131.75(19)
N4 C6 C1 105.80(17)
C5 C6 C1 122.45(19)
C3 C2 C1 118.1(2)
C3 C2 H2B 120.9
C1 C2 H2B 120.9
C10 C9 C8 118.6(2)
C10 C9 H9A 120.7
C8 C9 H9A 120.7
C20 C15 C16 116.73(19)
C20 C15 N3 121.7(2)
C16 C15 N3 121.3(2)
N3 C13 C12 117.33(18)
N3 C13 C14 124.48(18)
C12 C13 C14 118.19(17)
C4 C5 C6 116.5(2)
C4 C5 H5A 121.7
C6 C5 H5A 121.7
C19 C20 C15 121.6(2)
C19 C20 Cl2 119.2(2)
C15 C20 Cl2 119.13(17)
C9 C10 C11 119.9(2)
C9 C10 H10A 120.1
C11 C10 H10A 120.1
C17 C16 C15 121.9(2)
C17 C16 Cl1 119.3(2)
C15 C16 Cl1 118.83(16)
C12 C11 C10 118.38(19)
C12 C11 H11A 120.8
C10 C11 H11A 120.8
N4 C21 H21A 109.5
N4 C21 H21B 109.5
H21A C21 H21B 109.5
N4 C21 H21C 109.5
H21A C21 H21C 109.5
H21B C21 H21C 109.5
C13 C14 H14A 109.5
C13 C14 H14B 109.5
H14A C14 H14B 109.5
C13 C14 H14C 109.5
H14A C14 H14C 109.5
H14B C14 H14C 109.5
C2 C3 C4 121.3(2)
C2 C3 H3B 119.4
C4 C3 H3B 119.4
C5 C4 C3 121.9(2)
C5 C4 H4A 119.1
C3 C4 H4A 119.1
C17 C18 C19 120.9(2)
C17 C18 H18A 119.5
C19 C18 H18A 119.5
C18 C17 C16 119.1(2)
C18 C17 H17A 120.4
C16 C17 H17A 120.4
C18 C19 C20 119.7(2)
C18 C19 H19A 120.2
C20 C19 H19A 120.2

loop_
_geom_bond_atom_site_label_1
_geom_bond_atom_site_label_2
_geom_bond_distance
Cl1 C16 1.731(3)
Cl2 C20 1.733(3)
N2 C8 1.341(2)
N2 C12 1.348(2)
N4 C7 1.381(2)
N4 C6 1.387(3)
N4 C21 1.452(3)
N3 C13 1.277(2)
N3 C15 1.410(2)
N1 C7 1.319(2)
N1 C1 1.383(2)
C1 C2 1.395(3)
C1 C6 1.401(3)
C12 C11 1.380(3)
C12 C13 1.489(3)
C7 C8 1.478(3)
C8 C9 1.394(3)
C6 C5 1.389(3)
C2 C3 1.374(3)
C2 H2B 0.9300
C9 C10 1.367(3)
C9 H9A 0.9300
C15 C20 1.391(3)
C15 C16 1.400(3)
C13 C14 1.491(3)
C5 C4 1.377(3)
C5 H5A 0.9300
C20 C19 1.383(3)
C10 C11 1.383(3)
C10 H10A 0.9300
C16 C17 1.387(3)
C11 H11A 0.9300
C21 H21A 0.9600
C21 H21B 0.9600
C21 H21C 0.9600
C14 H14A 0.9600
C14 H14B 0.9600
C14 H14C 0.9600
C3 C4 1.398(3)
C3 H3B 0.9300
C4 H4A 0.9300
C18 C17 1.368(4)
C18 C19 1.370(4)
C18 H18A 0.9300
C17 H17A 0.9300
C19 H19A 0.9300

loop_
_geom_torsion_atom_site_label_1
_geom_torsion_atom_site_label_2
_geom_torsion_atom_site_label_3
_geom_torsion_atom_site_label_4
_geom_torsion
C7 N1 C1 C2 -179.2(2)
C7 N1 C1 C6 0.7(2)
C8 N2 C12 C11 0.9(3)
C8 N2 C12 C13 -177.33(17)
C1 N1 C7 N4 0.2(2)
C1 N1 C7 C8 179.65(17)
C6 N4 C7 N1 -1.0(2)
C21 N4 C7 N1 178.5(2)
C6 N4 C7 C8 179.56(18)
C21 N4 C7 C8 -0.9(3)
C12 N2 C8 C9 -0.8(3)
C12 N2 C8 C7 178.06(17)
N1 C7 C8 N2 -172.01(18)
N4 C7 C8 N2 7.4(3)
N1 C7 C8 C9 6.8(3)
N4 C7 C8 C9 -173.79(19)
C7 N4 C6 C5 -179.0(2)
C21 N4 C6 C5 1.4(3)
C7 N4 C6 C1 1.4(2)
C21 N4 C6 C1 -178.26(19)
N1 C1 C6 N4 -1.3(2)
C2 C1 C6 N4 178.60(18)
N1 C1 C6 C5 179.00(18)
C2 C1 C6 C5 -1.1(3)
N1 C1 C2 C3 -179.6(2)
C6 C1 C2 C3 0.5(3)
N2 C8 C9 C10 0.3(3)
C7 C8 C9 C10 -178.5(2)
C13 N3 C15 C20 -105.0(2)
C13 N3 C15 C16 81.2(3)
C15 N3 C13 C12 -175.82(19)
C15 N3 C13 C14 3.5(3)
N2 C12 C13 N3 167.90(19)
C11 C12 C13 N3 -10.4(3)
N2 C12 C13 C14 -11.5(3)
C11 C12 C13 C14 170.3(2)
N4 C6 C5 C4 -179.1(2)
C1 C6 C5 C4 0.5(3)
C16 C15 C20 C19 -1.3(3)
N3 C15 C20 C19 -175.36(19)
C16 C15 C20 Cl2 177.97(15)
N3 C15 C20 Cl2 3.9(3)
C8 C9 C10 C11 -0.1(3)
C20 C15 C16 C17 0.8(3)
N3 C15 C16 C17 174.88(18)
C20 C15 C16 Cl1 -179.10(15)
N3 C15 C16 Cl1 -5.0(3)
N2 C12 C11 C10 -0.7(3)
C13 C12 C11 C10 177.5(2)
C9 C10 C11 C12 0.2(3)
C1 C2 C3 C4 0.7(3)
C6 C5 C4 C3 0.6(3)
C2 C3 C4 C5 -1.3(4)
C19 C18 C17 C16 -0.4(4)
C15 C16 C17 C18 0.0(3)
Cl1 C16 C17 C18 179.93(18)
C17 C18 C19 C20 -0.1(4)
C15 C20 C19 C18 1.0(3)
Cl2 C20 C19 C18 -178.29(18)
